data_7158665
loop_
_publ_author_name
'Mikshiev, Vladimir Y.'
'Tolstoy, Peter'
'Puzyk, Aleksandra M.'
'Kirichenko, Sergey O.'
'Antonov, Alexander S.'

_publ_section_title
;
 peri-Interactions in 1,8-bis(dimethylamino)naphthalene ortho-ketimine
 cations facilitate [1,5]-hydride shift: selective synthesis of
 1,2,3,4-tetrahydrobenzo[h]quinazolines
;
_journal_name_full 'Organic &amp; Biomolecular Chemistry'
_journal_paper_doi 10.1039/D2OB00674J
_journal_year 2022
_chemical_formula_moiety 'C25 H25 N3'
_chemical_formula_sum 'C25 H25 N3'
_chemical_formula_weight 367.48
_chemical_name_systematic N,N,1-trimethyl-4-(naphthalen-1-yl)-1,2,3,4-tetrahydrobenzo[h]quinazolin-10-amine
_space_group_crystal_system triclinic
_space_group_IT_number 2
_space_group_name_Hall '-P 1'
_space_group_name_H-M_alt 'P -1'
_atom_sites_solution_hydrogens mixed
_atom_sites_solution_primary dual
_audit_block_doi 10.5517/ccdc.csd.cc29hy0s
_audit_creation_date 2021-12-22
_audit_creation_method
;
Olex2 1.3
(compiled 2020.11.12 svn.r5f609507 for OlexSys, GUI svn.r6408)
;
_audit_update_record
;
2021-12-22 deposited with the CCDC.	2022-05-04 downloaded from the CCDC.
;
_cell_angle_alpha 72.713(2)
_cell_angle_beta 89.359(2)
_cell_angle_gamma 80.928(2)
_cell_formula_units_Z 2
_cell_length_a 8.9740(3)
_cell_length_b 10.1567(3)
_cell_length_c 11.2275(3)
_cell_measurement_reflns_used 8061
_cell_measurement_temperature 99.8(9)
_cell_measurement_theta_max 78.1100
_cell_measurement_theta_min 4.1410
_cell_volume 964.20(5)
_computing_cell_refinement 'CrysAlisPro 1.171.41.118a (Rigaku OD, 2021)'
_computing_data_collection 'CrysAlisPro 1.171.41.118a (Rigaku OD, 2021)'
_computing_data_reduction 'CrysAlisPro 1.171.41.118a (Rigaku OD, 2021)'
_computing_molecular_graphics 'Olex2 1.3 (Dolomanov et al., 2009)'
_computing_publication_material 'Olex2 1.3 (Dolomanov et al., 2009)'
_computing_structure_refinement 'SHELXL 2014/7 (Sheldrick, 2015)'
_computing_structure_solution 'SHELXT 2014/5 (Sheldrick, 2014)'
_diffrn_ambient_environment N~2~
_diffrn_ambient_temperature 100(2)
_diffrn_detector 'Hybrid Pixel Array Detector'
_diffrn_detector_area_resol_mean 10.0000
_diffrn_detector_type HyPix
_diffrn_measured_fraction_theta_full 0.999
_diffrn_measured_fraction_theta_max 0.998
_diffrn_measurement_details
;
List of Runs (angles in degrees, time in seconds):

  # Type    Start    End  Width  t~exp~   \w     \q     \k     \f   Frames
#--------------------------------------------------------------------------
  1  \w     34.00 119.00   0.50    0.18    --   47.10  57.00 -30.00  170
  2  \w     86.00 159.00   0.50    0.80    --  113.25 103.00 -80.00  146
  3  \w    100.00 177.00   0.50    0.80    --  113.25  61.00 -30.00  154
  4  \w    130.00 168.00   0.50    0.80    --  113.25  45.00   0.00   76
  5  \w    102.00 173.00   0.50    0.80    --  113.25  15.00  90.00  142
  6  \w   -104.00 -33.00   0.50    0.80    -- -106.00  77.00 120.00  142
  7  \w    -71.00 -39.00   0.50    0.80    -- -106.00  61.00  60.00   64
  8  \w    -68.00 -43.00   0.50    0.80    -- -106.00  61.00  90.00   50
  9  \w    -80.00 -34.00   0.50    0.80    -- -106.00 125.00 120.00   92
 10  \w   -108.00 -82.00   0.50    0.80    -- -106.00 125.00 120.00   52
 11  \w   -112.00 -86.00   0.50    0.80    -- -106.00 125.00  60.00   52
 12  \w    -61.00 -36.00   0.50    0.80    -- -106.00 125.00  60.00   50
 13  \w    -58.00 -33.00   0.50    0.80    -- -106.00 110.00  21.40   50
 14  \w   -108.00 -73.00   0.50    0.80    -- -106.00 110.00  21.40   70
 15  \w   -106.00 -64.00   0.50    0.80    -- -106.00 108.00 119.29   84
 16  \w   -112.00 -38.00   0.50    0.80    -- -106.00 125.00 -60.00  148
 17  \w   -109.00 -82.00   0.50    0.80    -- -106.00 125.00 -90.00   54
 18  \w    -67.00 -35.00   0.50    0.80    -- -106.00 125.00 -90.00   64
 19  \w    -61.00 -36.00   0.50    0.80    -- -106.00 106.00-159.81   50
 20  \w   -107.00 -81.00   0.50    0.80    -- -106.00 106.00-159.81   52
 21  \w   -106.00 -73.00   0.50    0.80    -- -106.00 103.00 -80.00   66
 22  \w    -64.00 -24.00   0.50    0.18    --  -47.10 103.00 -80.00   80
 23  \w   -154.00 -93.00   0.50    0.80    -- -106.00 -30.00-120.00  122
 24  \w   -174.00-119.00   0.50    0.80    -- -106.00 -45.00-150.00  110
 25  \w   -175.00-120.00   0.50    0.80    -- -106.00 -45.00 -60.00  110
 26  \w   -140.00 -85.00   0.50    0.80    -- -106.00-103.00 176.00  110
 27  \w   -105.00 -78.00   0.50    0.18    --  -47.10-125.00 -30.00   54
 28  \w   -114.00 -73.00   0.50    0.18    --  -47.10-125.00 -60.00   82
 29  \w    -22.00  25.00   0.50    0.18    --   47.10 -19.00  90.00   94
 30  \w     42.00  67.00   0.50    0.80    --  113.25 -61.00  60.00   50
 31  \w     43.00  69.00   0.50    0.80    --  113.25 -61.00   0.00   52
 32  \w     43.00  70.00   0.50    0.80    --  113.25 -61.00 -30.00   54
 33  \w    -24.00  62.00   0.50    0.18    --   47.10 -57.00-150.00  172
 34  \w     45.00 105.00   0.50    0.80    --  113.25 -77.00-180.00  120
 35  \w     46.00  71.00   0.50    0.80    --  113.25 -61.00-150.00   50
 36  \w     48.00  92.00   0.50    0.18    --   47.10-125.00-180.00   88
 37  \w     43.00 108.00   0.50    0.80    --  113.25-125.00 -60.00  130
 38  \w     43.00  82.00   0.50    0.80    --  113.25-125.00 -30.00   78
 39  \w     48.00  77.00   0.50    0.80    --  113.25 -94.00-180.00   58
 40  \w     52.00 105.00   0.50    0.80    --  113.25 -94.00   0.00  106
 41  \w     79.00 106.00   0.50    0.80    --  113.25 -94.00-180.00   54
 42  \w     70.00 108.00   0.50    0.80    --  113.25-111.00  16.51   76
 43  \w     -5.00  81.00   0.50    0.18    --   47.10-103.00 176.00  172
 44  \w     53.00  79.00   0.50    0.80    --  113.25-103.00 176.00   52
 45  \w     62.00 102.00   0.50    0.80    --  113.25 -94.00 120.00   80
;
_diffrn_measurement_device 'four-circle diffractometer'
_diffrn_measurement_device_type 'XtaLAB Synergy, Single source at home/near, HyPix'
_diffrn_measurement_method '\w scans'
_diffrn_orient_matrix_type 'CrysAlisPro convention (1999,Acta A55,543-557)'
_diffrn_orient_matrix_UB_11 0.0658300000
_diffrn_orient_matrix_UB_12 -0.0772107000
_diffrn_orient_matrix_UB_13 -0.0927306000
_diffrn_orient_matrix_UB_21 -0.1142470000
_diffrn_orient_matrix_UB_22 0.0970646000
_diffrn_orient_matrix_UB_23 -0.1021161000
_diffrn_orient_matrix_UB_31 0.1134861000
_diffrn_orient_matrix_UB_32 0.1026123000
_diffrn_orient_matrix_UB_33 -0.0406702000
_diffrn_radiation_monochromator mirror
_diffrn_radiation_probe x-ray
_diffrn_radiation_type 'Cu K\a'
_diffrn_radiation_wavelength 1.54184
_diffrn_reflns_av_R_equivalents 0.0314
_diffrn_reflns_av_unetI/netI 0.0345
_diffrn_reflns_Laue_measured_fraction_full 0.999
_diffrn_reflns_Laue_measured_fraction_max 0.998
_diffrn_reflns_limit_h_max 10
_diffrn_reflns_limit_h_min -10
_diffrn_reflns_limit_k_max 12
_diffrn_reflns_limit_k_min -11
_diffrn_reflns_limit_l_max 13
_diffrn_reflns_limit_l_min -13
_diffrn_reflns_number 11725
_diffrn_reflns_point_group_measured_fraction_full 0.999
_diffrn_reflns_point_group_measured_fraction_max 0.998
_diffrn_reflns_theta_full 67.684
_diffrn_reflns_theta_max 69.996
_diffrn_reflns_theta_min 4.127
_diffrn_source 'micro-focus sealed X-ray tube'
_diffrn_source_type 'PhotonJet (Cu) X-ray Source'
_exptl_absorpt_coefficient_mu 0.577
_exptl_absorpt_correction_T_max 1.00000
_exptl_absorpt_correction_T_min 0.92942
_exptl_absorpt_correction_type multi-scan
_exptl_absorpt_process_details
;
CrysAlisPro 1.171.41.118a (Rigaku Oxford Diffraction, 2021)
Empirical absorption correction using spherical harmonics,
implemented in SCALE3 ABSPACK scaling algorithm.
;
_exptl_crystal_colour colourless
_exptl_crystal_colour_primary colourless
_exptl_crystal_density_diffrn 1.266
_exptl_crystal_description prism
_exptl_crystal_F_000 392
_exptl_crystal_recrystallization_method 'Re-crystallisation from solvent: n-hexane'
_exptl_crystal_size_max 0.12
_exptl_crystal_size_mid 0.12
_exptl_crystal_size_min 0.08
_refine_diff_density_max 0.545
_refine_diff_density_min -0.193
_refine_diff_density_rms 0.046
_refine_ls_extinction_method none
_refine_ls_goodness_of_fit_ref 1.057
_refine_ls_hydrogen_treatment mixed
_refine_ls_matrix_type full
_refine_ls_number_parameters 267
_refine_ls_number_reflns 3647
_refine_ls_number_restraints 0
_refine_ls_restrained_S_all 1.057
_refine_ls_R_factor_all 0.0469
_refine_ls_R_factor_gt 0.0420
_refine_ls_shift/su_max 0.000
_refine_ls_shift/su_mean 0.000
_refine_ls_structure_factor_coef Fsqd
_refine_ls_weighting_details 'w=1/[\s^2^(Fo^2^)+(0.0668P)^2^+0.2484P] where P=(Fo^2^+2Fc^2^)/3'
_refine_ls_weighting_scheme calc
_refine_ls_wR_factor_gt 0.1144
_refine_ls_wR_factor_ref 0.1199
_reflns_Friedel_coverage 0.000
_reflns_number_gt 3214
_reflns_number_total 3647
_reflns_threshold_expression 'I > 2\s(I)'
_cod_data_source_file d2ob00674j2.cif
_cod_data_source_block 20081_lja-7
_cod_database_code 7158665
_shelx_shelxl_version_number 2014/7
_chemical_oxdiff_formula 'C25 H25 N3'
_shelx_space_group_comment
;
The symmetry employed for this shelxl refinement is uniquely defined
by the following loop, which should always be used as a source of
symmetry information in preference to the above space-group names.
They are only intended as comments.
;
_shelx_estimated_absorpt_t_max 0.955
_shelx_estimated_absorpt_t_min 0.934
_reflns_odcompleteness_completeness 99.71
_reflns_odcompleteness_iscentric 1
_reflns_odcompleteness_theta 72.42
_olex2_refinement_description
;
1. Fixed Uiso
 At 1.2 times of:
  All C(H) groups, All C(H,H) groups, All N(H) groups
 At 1.5 times of:
  All C(H,H,H) groups
2.a Ternary CH refined with riding coordinates:
 C12(H12)
2.b Secondary CH2 refined with riding coordinates:
 C1(H1A,H1B)
2.c Aromatic/amide H refined with riding coordinates:
 C10(H10), C16(H16), C21(H21), C9(H9), C5(H5), C15(H15), C6(H6), C18(H18),
 C19(H19), C20(H20)
2.d Idealised Me refined as rotating group:
 C23(H23A,H23B,H23C), C25(H25A,H25B,H25C), C24(H24A,H24B,H24C)
;
_olex2_submission_special_instructions 'No special instructions were received'
_oxdiff_exptl_absorpt_empirical_details
;
Empirical correction (ABSPACK) includes:
- Absorption correction using spherical harmonics
- Frame scaling
;
_oxdiff_exptl_absorpt_empirical_full_max 1.459
_oxdiff_exptl_absorpt_empirical_full_min 0.784

loop_
_space_group_symop_operation_xyz
'x, y, z'
'-x, -y, -z'

loop_
_atom_site_label
_atom_site_type_symbol
_atom_site_fract_x
_atom_site_fract_y
_atom_site_fract_z
_atom_site_U_iso_or_equiv
_atom_site_adp_type
_atom_site_occupancy
_atom_site_site_symmetry_order
_atom_site_calc_flag
_atom_site_refinement_flags_posn
_atom_site_refinement_flags_adp
_atom_site_refinement_flags_occupancy
_atom_site_disorder_assembly
_atom_site_disorder_group
N2 N 0.59916(11) 0.15591(11) 0.67851(10) 0.0196(2) Uani 1 1 d . . . . .
N3 N 0.46331(12) -0.06871(11) 0.80314(10) 0.0221(2) Uani 1 1 d . . . . .
N1 N 0.71088(12) 0.35781(11) 0.58177(10) 0.0231(3) Uani 1 1 d . . . . .
H1 H 0.799(2) 0.3914(17) 0.5589(15) 0.028 Uiso 1 1 d . U . . .
C11 C 0.47675(13) 0.38118(13) 0.69232(11) 0.0192(3) Uani 1 1 d . . . . .
C13 C 0.69122(13) 0.50046(12) 0.73143(11) 0.0196(3) Uani 1 1 d . . . . .
C22 C 0.78743(13) 0.60378(12) 0.68652(12) 0.0199(3) Uani 1 1 d . . . . .
C3 C 0.34469(13) 0.17906(12) 0.76686(11) 0.0182(3) Uani 1 1 d . . . . .
C4 C 0.33588(14) 0.03113(13) 0.80539(11) 0.0205(3) Uani 1 1 d . . . . .
C17 C 0.86185(14) 0.65039(13) 0.77463(12) 0.0210(3) Uani 1 1 d . . . . .
C8 C 0.21523(14) 0.27192(13) 0.78465(11) 0.0206(3) Uani 1 1 d . . . . .
C2 C 0.47430(13) 0.23985(12) 0.71201(11) 0.0180(3) Uani 1 1 d . . . . .
C10 C 0.34931(14) 0.46805(13) 0.71818(12) 0.0216(3) Uani 1 1 d . . . . .
H10 H 0.3533 0.5639 0.7067 0.026 Uiso 1 1 calc R U . . .
C7 C 0.07882(14) 0.22208(14) 0.82650(12) 0.0240(3) Uani 1 1 d . . . . .
C1 C 0.73523(14) 0.21716(13) 0.66862(12) 0.0224(3) Uani 1 1 d . . . . .
H1A H 0.8175 0.1584 0.6394 0.027 Uiso 1 1 calc R U . . .
H1B H 0.7665 0.2204 0.7518 0.027 Uiso 1 1 calc R U . . .
C16 C 0.84041(14) 0.59288(13) 0.90399(12) 0.0234(3) Uani 1 1 d . . . . .
H16 H 0.8891 0.6241 0.9628 0.028 Uiso 1 1 calc R U . . .
C21 C 0.81137(14) 0.66457(13) 0.55740(12) 0.0231(3) Uani 1 1 d . . . . .
H21 H 0.7625 0.6358 0.4970 0.028 Uiso 1 1 calc R U . . .
C14 C 0.67583(14) 0.44744(13) 0.85768(12) 0.0221(3) Uani 1 1 d . . . . .
C12 C 0.60984(14) 0.45119(13) 0.63703(11) 0.0202(3) Uani 1 1 d . . . . .
H12 H 0.5686 0.5363 0.5673 0.024 Uiso 1 1 calc R U . . .
C9 C 0.22133(14) 0.41645(13) 0.75915(12) 0.0225(3) Uani 1 1 d . . . . .
H9 H 0.1348 0.4777 0.7709 0.027 Uiso 1 1 calc R U . . .
C5 C 0.19947(15) -0.01123(14) 0.84412(12) 0.0245(3) Uani 1 1 d . . . . .
H5 H 0.1928 -0.1079 0.8659 0.029 Uiso 1 1 calc R U . . .
C15 C 0.75057(15) 0.49338(14) 0.94450(12) 0.0248(3) Uani 1 1 d . . . . .
H15 H 0.7380 0.4547 1.0314 0.030 Uiso 1 1 calc R U . . .
C6 C 0.07088(15) 0.08337(14) 0.85237(12) 0.0262(3) Uani 1 1 d . . . . .
H6 H -0.0219 0.0509 0.8760 0.031 Uiso 1 1 calc R U . . .
C18 C 0.95583(15) 0.75312(13) 0.73141(13) 0.0254(3) Uani 1 1 d . . . . .
H18 H 1.0049 0.7844 0.7900 0.030 Uiso 1 1 calc R U . . .
C23 C 0.57049(15) 0.10894(14) 0.57065(12) 0.0247(3) Uani 1 1 d . . . . .
H23A H 0.4697 0.0826 0.5752 0.037 Uiso 1 1 calc R U . . .
H23B H 0.6464 0.0280 0.5711 0.037 Uiso 1 1 calc R U . . .
H23C H 0.5763 0.1848 0.4936 0.037 Uiso 1 1 calc R U . . .
C19 C 0.97716(15) 0.80818(14) 0.60659(14) 0.0280(3) Uani 1 1 d . . . . .
H19 H 1.0415 0.8763 0.5792 0.034 Uiso 1 1 calc R U . . .
C25 C 0.43648(17) -0.20421(13) 0.79807(13) 0.0287(3) Uani 1 1 d . . . . .
H25A H 0.4058 -0.2578 0.8799 0.043 Uiso 1 1 calc R U . . .
H25B H 0.5293 -0.2550 0.7756 0.043 Uiso 1 1 calc R U . . .
H25C H 0.3562 -0.1914 0.7353 0.043 Uiso 1 1 calc R U . . .
C24 C 0.58944(15) -0.08286(14) 0.88988(13) 0.0270(3) Uani 1 1 d . . . . .
H24A H 0.5938 0.0078 0.9027 0.041 Uiso 1 1 calc R U . . .
H24B H 0.6841 -0.1148 0.8551 0.041 Uiso 1 1 calc R U . . .
H24C H 0.5749 -0.1511 0.9699 0.041 Uiso 1 1 calc R U . . .
C20 C 0.90328(15) 0.76358(14) 0.51866(13) 0.0274(3) Uani 1 1 d . . . . .
H20 H 0.9175 0.8025 0.4321 0.033 Uiso 1 1 calc R U . . .
H14 H 0.6070(16) 0.3799(15) 0.8896(14) 0.017(3) Uiso 1 1 d . . . . .
H7 H -0.0133(19) 0.2893(18) 0.8392(16) 0.031(4) Uiso 1 1 d . . . . .

loop_
_atom_site_aniso_label
_atom_site_aniso_U_11
_atom_site_aniso_U_22
_atom_site_aniso_U_33
_atom_site_aniso_U_23
_atom_site_aniso_U_13
_atom_site_aniso_U_12
N2 0.0187(5) 0.0204(5) 0.0233(5) -0.0109(4) 0.0012(4) -0.0046(4)
N3 0.0267(6) 0.0176(5) 0.0233(5) -0.0078(4) -0.0010(4) -0.0041(4)
N1 0.0234(6) 0.0245(6) 0.0259(6) -0.0114(4) 0.0058(4) -0.0094(4)
C11 0.0209(6) 0.0215(6) 0.0170(5) -0.0076(5) -0.0025(5) -0.0049(5)
C13 0.0192(6) 0.0187(6) 0.0217(6) -0.0078(5) -0.0018(5) -0.0017(5)
C22 0.0180(6) 0.0185(6) 0.0239(6) -0.0082(5) -0.0018(5) -0.0010(5)
C3 0.0204(6) 0.0205(6) 0.0152(5) -0.0068(5) -0.0029(4) -0.0044(5)
C4 0.0239(6) 0.0227(6) 0.0162(6) -0.0070(5) -0.0019(5) -0.0052(5)
C17 0.0189(6) 0.0181(6) 0.0267(6) -0.0090(5) -0.0028(5) -0.0003(5)
C8 0.0206(6) 0.0255(6) 0.0170(6) -0.0081(5) -0.0021(4) -0.0040(5)
C2 0.0197(6) 0.0195(6) 0.0158(5) -0.0070(4) -0.0033(4) -0.0028(5)
C10 0.0255(6) 0.0192(6) 0.0217(6) -0.0087(5) -0.0028(5) -0.0030(5)
C7 0.0196(6) 0.0311(7) 0.0216(6) -0.0087(5) -0.0006(5) -0.0030(5)
C1 0.0199(6) 0.0241(6) 0.0263(6) -0.0116(5) 0.0016(5) -0.0047(5)
C16 0.0241(6) 0.0240(6) 0.0246(6) -0.0117(5) -0.0058(5) -0.0021(5)
C21 0.0228(6) 0.0243(6) 0.0242(6) -0.0091(5) -0.0008(5) -0.0056(5)
C14 0.0237(6) 0.0201(6) 0.0233(6) -0.0069(5) -0.0012(5) -0.0050(5)
C12 0.0230(6) 0.0198(6) 0.0195(6) -0.0070(5) -0.0008(5) -0.0063(5)
C9 0.0222(6) 0.0243(6) 0.0228(6) -0.0119(5) -0.0013(5) 0.0005(5)
C5 0.0278(7) 0.0237(6) 0.0226(6) -0.0047(5) -0.0023(5) -0.0098(5)
C15 0.0299(7) 0.0253(6) 0.0198(6) -0.0073(5) -0.0026(5) -0.0049(5)
C6 0.0219(6) 0.0331(7) 0.0235(6) -0.0052(5) 0.0001(5) -0.0100(5)
C18 0.0232(6) 0.0233(6) 0.0327(7) -0.0121(5) -0.0037(5) -0.0052(5)
C23 0.0270(7) 0.0272(7) 0.0253(6) -0.0148(5) 0.0029(5) -0.0065(5)
C19 0.0256(7) 0.0244(6) 0.0359(7) -0.0085(6) 0.0016(5) -0.0106(5)
C25 0.0379(8) 0.0202(6) 0.0304(7) -0.0095(5) 0.0038(6) -0.0082(5)
C24 0.0290(7) 0.0263(7) 0.0248(6) -0.0091(5) -0.0036(5) 0.0018(5)
C20 0.0276(7) 0.0283(7) 0.0263(7) -0.0064(5) 0.0025(5) -0.0076(5)

loop_
_atom_type_symbol
_atom_type_description
_atom_type_scat_dispersion_real
_atom_type_scat_dispersion_imag
_atom_type_scat_source
C C 0.0181 0.0091 'International Tables Vol C Tables 4.2.6.8 and 6.1.1.4'
H H 0.0000 0.0000 'International Tables Vol C Tables 4.2.6.8 and 6.1.1.4'
N N 0.0311 0.0180 'International Tables Vol C Tables 4.2.6.8 and 6.1.1.4'

loop_
_geom_angle_atom_site_label_1
_geom_angle_atom_site_label_2
_geom_angle_atom_site_label_3
_geom_angle
_geom_angle_site_symmetry_1
_geom_angle_site_symmetry_3
_geom_angle_publ_flag
C2 N2 C1 112.35(9) . . ?
C2 N2 C23 114.79(10) . . ?
C1 N2 C23 112.72(10) . . ?
C4 N3 C25 117.33(10) . . ?
C4 N3 C24 116.76(10) . . ?
C25 N3 C24 111.24(11) . . ?
C1 N1 H1 112.9(11) . . ?
C1 N1 C12 109.28(10) . . ?
C12 N1 H1 111.0(10) . . ?
C2 C11 C10 120.28(11) . . ?
C2 C11 C12 122.77(11) . . ?
C10 C11 C12 116.88(11) . . ?
C22 C13 C12 119.10(11) . . ?
C14 C13 C22 119.08(11) . . ?
C14 C13 C12 121.81(11) . . ?
C17 C22 C13 118.94(11) . . ?
C21 C22 C13 123.31(11) . . ?
C21 C22 C17 117.74(11) . . ?
C8 C3 C4 117.28(11) . . ?
C8 C3 C2 117.57(11) . . ?
C2 C3 C4 125.15(11) . . ?
N3 C4 C3 120.95(11) . . ?
C5 C4 N3 120.11(11) . . ?
C5 C4 C3 118.94(12) . . ?
C16 C17 C22 119.47(11) . . ?
C18 C17 C22 119.45(12) . . ?
C18 C17 C16 121.08(11) . . ?
C7 C8 C3 120.91(11) . . ?
C9 C8 C3 119.99(11) . . ?
C9 C8 C7 119.09(12) . . ?
N2 C2 C3 120.34(10) . . ?
C11 C2 N2 119.64(11) . . ?
C11 C2 C3 120.02(11) . . ?
C11 C10 H10 119.5 . . ?
C9 C10 C11 120.92(11) . . ?
C9 C10 H10 119.5 . . ?
C8 C7 H7 120.4(9) . . ?
C6 C7 C8 120.03(12) . . ?
C6 C7 H7 119.6(9) . . ?
N2 C1 N1 110.71(10) . . ?
N2 C1 H1A 109.5 . . ?
N2 C1 H1B 109.5 . . ?
N1 C1 H1A 109.5 . . ?
N1 C1 H1B 109.5 . . ?
H1A C1 H1B 108.1 . . ?
C17 C16 H16 119.7 . . ?
C15 C16 C17 120.55(11) . . ?
C15 C16 H16 119.7 . . ?
C22 C21 H21 119.3 . . ?
C20 C21 C22 121.36(12) . . ?
C20 C21 H21 119.3 . . ?
C13 C14 C15 121.70(11) . . ?
C13 C14 H14 120.0(9) . . ?
C15 C14 H14 118.2(9) . . ?
N1 C12 C11 109.47(10) . . ?
N1 C12 C13 113.25(10) . . ?
N1 C12 H12 107.1 . . ?
C11 C12 C13 112.37(10) . . ?
C11 C12 H12 107.1 . . ?
C13 C12 H12 107.1 . . ?
C8 C9 H9 119.6 . . ?
C10 C9 C8 120.77(12) . . ?
C10 C9 H9 119.6 . . ?
C4 C5 H5 118.8 . . ?
C4 C5 C6 122.34(12) . . ?
C6 C5 H5 118.8 . . ?
C16 C15 C14 120.24(12) . . ?
C16 C15 H15 119.9 . . ?
C14 C15 H15 119.9 . . ?
C7 C6 C5 120.08(12) . . ?
C7 C6 H6 120.0 . . ?
C5 C6 H6 120.0 . . ?
C17 C18 H18 119.4 . . ?
C19 C18 C17 121.11(12) . . ?
C19 C18 H18 119.4 . . ?
N2 C23 H23A 109.5 . . ?
N2 C23 H23B 109.5 . . ?
N2 C23 H23C 109.5 . . ?
H23A C23 H23B 109.5 . . ?
H23A C23 H23C 109.5 . . ?
H23B C23 H23C 109.5 . . ?
C18 C19 H19 120.1 . . ?
C18 C19 C20 119.90(12) . . ?
C20 C19 H19 120.1 . . ?
N3 C25 H25A 109.5 . . ?
N3 C25 H25B 109.5 . . ?
N3 C25 H25C 109.5 . . ?
H25A C25 H25B 109.5 . . ?
H25A C25 H25C 109.5 . . ?
H25B C25 H25C 109.5 . . ?
N3 C24 H24A 109.5 . . ?
N3 C24 H24B 109.5 . . ?
N3 C24 H24C 109.5 . . ?
H24A C24 H24B 109.5 . . ?
H24A C24 H24C 109.5 . . ?
H24B C24 H24C 109.5 . . ?
C21 C20 C19 120.43(12) . . ?
C21 C20 H20 119.8 . . ?
C19 C20 H20 119.8 . . ?

loop_
_geom_bond_atom_site_label_1
_geom_bond_atom_site_label_2
_geom_bond_distance
_geom_bond_site_symmetry_2
_geom_bond_publ_flag
N2 C2 1.4155(16) . ?
N2 C1 1.4442(15) . ?
N2 C23 1.4661(15) . ?
N3 C4 1.4090(16) . ?
N3 C25 1.4514(16) . ?
N3 C24 1.4630(17) . ?
N1 H1 0.911(18) . ?
N1 C1 1.4552(17) . ?
N1 C12 1.4740(16) . ?
C11 C2 1.3897(17) . ?
C11 C10 1.4132(18) . ?
C11 C12 1.5186(16) . ?
C13 C22 1.4362(17) . ?
C13 C14 1.3725(18) . ?
C13 C12 1.5345(16) . ?
C22 C17 1.4288(17) . ?
C22 C21 1.4254(18) . ?
C3 C4 1.4496(17) . ?
C3 C8 1.4285(18) . ?
C3 C2 1.4484(17) . ?
C4 C5 1.3842(18) . ?
C17 C16 1.4187(18) . ?
C17 C18 1.4152(18) . ?
C8 C7 1.4201(18) . ?
C8 C9 1.4194(18) . ?
C10 H10 0.9500 . ?
C10 C9 1.3564(18) . ?
C7 C6 1.3646(19) . ?
C7 H7 1.023(17) . ?
C1 H1A 0.9900 . ?
C1 H1B 0.9900 . ?
C16 H16 0.9500 . ?
C16 C15 1.3615(19) . ?
C21 H21 0.9500 . ?
C21 C20 1.3690(18) . ?
C14 C15 1.4148(18) . ?
C14 H14 0.982(15) . ?
C12 H12 1.0000 . ?
C9 H9 0.9500 . ?
C5 H5 0.9500 . ?
C5 C6 1.4016(19) . ?
C15 H15 0.9500 . ?
C6 H6 0.9500 . ?
C18 H18 0.9500 . ?
C18 C19 1.369(2) . ?
C23 H23A 0.9800 . ?
C23 H23B 0.9800 . ?
C23 H23C 0.9800 . ?
C19 H19 0.9500 . ?
C19 C20 1.4122(19) . ?
C25 H25A 0.9800 . ?
C25 H25B 0.9800 . ?
C25 H25C 0.9800 . ?
C24 H24A 0.9800 . ?
C24 H24B 0.9800 . ?
C24 H24C 0.9800 . ?
C20 H20 0.9500 . ?

loop_
_geom_torsion_atom_site_label_1
_geom_torsion_atom_site_label_2
_geom_torsion_atom_site_label_3
_geom_torsion_atom_site_label_4
_geom_torsion
_geom_torsion_site_symmetry_1
_geom_torsion_site_symmetry_2
_geom_torsion_site_symmetry_3
_geom_torsion_site_symmetry_4
_geom_torsion_publ_flag
N3 C4 C5 C6 177.64(11) . . . . ?
C11 C10 C9 C8 4.00(19) . . . . ?
C13 C22 C17 C16 0.62(17) . . . . ?
C13 C22 C17 C18 -179.42(11) . . . . ?
C13 C22 C21 C20 179.52(12) . . . . ?
C13 C14 C15 C16 0.1(2) . . . . ?
C22 C13 C14 C15 0.91(18) . . . . ?
C22 C13 C12 N1 74.11(14) . . . . ?
C22 C13 C12 C11 -161.20(11) . . . . ?
C22 C17 C16 C15 0.43(19) . . . . ?
C22 C17 C18 C19 -0.29(19) . . . . ?
C22 C21 C20 C19 0.0(2) . . . . ?
C3 C4 C5 C6 -2.70(18) . . . . ?
C3 C8 C7 C6 1.13(19) . . . . ?
C3 C8 C9 C10 -0.19(18) . . . . ?
C4 C3 C8 C7 -6.23(17) . . . . ?
C4 C3 C8 C9 174.45(11) . . . . ?
C4 C3 C2 N2 7.46(17) . . . . ?
C4 C3 C2 C11 -172.36(11) . . . . ?
C4 C5 C6 C7 -2.6(2) . . . . ?
C17 C22 C21 C20 0.45(19) . . . . ?
C17 C16 C15 C14 -0.8(2) . . . . ?
C17 C18 C19 C20 0.7(2) . . . . ?
C8 C3 C4 N3 -173.43(10) . . . . ?
C8 C3 C4 C5 6.92(17) . . . . ?
C8 C3 C2 N2 -172.62(10) . . . . ?
C8 C3 C2 C11 7.55(16) . . . . ?
C8 C7 C6 C5 3.41(19) . . . . ?
C2 N2 C1 N1 -55.27(13) . . . . ?
C2 C11 C10 C9 -1.85(18) . . . . ?
C2 C11 C12 N1 13.84(16) . . . . ?
C2 C11 C12 C13 -112.91(13) . . . . ?
C2 C3 C4 N3 6.49(18) . . . . ?
C2 C3 C4 C5 -173.17(11) . . . . ?
C2 C3 C8 C7 173.85(11) . . . . ?
C2 C3 C8 C9 -5.47(17) . . . . ?
C10 C11 C2 N2 176.13(10) . . . . ?
C10 C11 C2 C3 -4.05(17) . . . . ?
C10 C11 C12 N1 -163.14(10) . . . . ?
C10 C11 C12 C13 70.12(14) . . . . ?
C7 C8 C9 C10 -179.53(11) . . . . ?
C1 N2 C2 C11 20.72(15) . . . . ?
C1 N2 C2 C3 -159.10(11) . . . . ?
C1 N1 C12 C11 -45.98(13) . . . . ?
C1 N1 C12 C13 80.26(12) . . . . ?
C16 C17 C18 C19 179.68(12) . . . . ?
C21 C22 C17 C16 179.73(11) . . . . ?
C21 C22 C17 C18 -0.30(18) . . . . ?
C14 C13 C22 C17 -1.27(17) . . . . ?
C14 C13 C22 C21 179.67(11) . . . . ?
C14 C13 C12 N1 -105.20(13) . . . . ?
C14 C13 C12 C11 19.48(16) . . . . ?
C12 N1 C1 N2 69.83(12) . . . . ?
C12 C11 C2 N2 -0.74(17) . . . . ?
C12 C11 C2 C3 179.08(10) . . . . ?
C12 C11 C10 C9 175.21(11) . . . . ?
C12 C13 C22 C17 179.40(10) . . . . ?
C12 C13 C22 C21 0.34(18) . . . . ?
C12 C13 C14 C15 -179.78(12) . . . . ?
C9 C8 C7 C6 -179.54(12) . . . . ?
C18 C17 C16 C15 -179.54(12) . . . . ?
C18 C19 C20 C21 -0.6(2) . . . . ?
C23 N2 C2 C11 -109.82(12) . . . . ?
C23 N2 C2 C3 70.36(14) . . . . ?
C23 N2 C1 N1 76.32(13) . . . . ?
C25 N3 C4 C3 -158.07(11) . . . . ?
C25 N3 C4 C5 21.58(17) . . . . ?
C24 N3 C4 C3 66.08(15) . . . . ?
C24 N3 C4 C5 -114.27(13) . . . . ?
